data_1547605
loop_
_publ_author_name
'Peng, Shan-Qing'
'Zhang, Xiao-Wei'
'Zhang, Long'
'Hu, Xiang-Guo'

_publ_section_title
;
 Esterification of Carboxylic Acids with Difluoromethyl Diazomethane and
 Interrupted Esterification with Trifluoromethyl Diazomethane: A Fluorine
 Effect.
;
_journal_issue 20
_journal_name_full 'Organic letters'
_journal_page_first 5689
_journal_page_last 5692
_journal_paper_doi 10.1021/acs.orglett.7b02866
_journal_volume 19
_journal_year 2017
_chemical_formula_moiety 'C13 H12 F3 N O4'
_chemical_formula_sum 'C13 H12 F3 N O4'
_chemical_formula_weight 303.24
_space_group_crystal_system monoclinic
_space_group_IT_number 14
_space_group_name_Hall '-P 2yn'
_space_group_name_H-M_alt 'P 1 21/n 1'
_symmetry_space_group_name_Hall '-P 2yn'
_symmetry_space_group_name_H-M 'P 1 21/n 1'
_atom_sites_solution_hydrogens geom
_atom_sites_solution_primary dual
_audit_creation_date 2017-08-22
_audit_creation_method
;
Olex2 1.2
(compiled 2017.08.10 svn.r3458 for OlexSys, GUI svn.r5381)
;
_audit_update_record
;
????
;
_cell_angle_alpha 90
_cell_angle_beta 96.688(4)
_cell_angle_gamma 90
_cell_formula_units_Z 4
_cell_length_a 12.455(5)
_cell_length_b 6.376(2)
_cell_length_c 16.642(6)
_cell_measurement_reflns_used 3830
_cell_measurement_temperature 173(2)
_cell_measurement_theta_max 27.4852
_cell_measurement_theta_min 1.6462
_cell_volume 1312.6(8)
_computing_cell_refinement 'CrystalClear (Rigaku Inc., 2007)'
_computing_data_collection 'CrystalClear (Rigaku Inc., 2007)'
_computing_data_reduction 'CrystalClear (Rigaku Inc., 2007)'
_computing_molecular_graphics 'Olex2 (Dolomanov et al., 2009)'
_computing_publication_material 'CIFTAB (Sheldrick, 2013)'
_computing_structure_refinement 'ShelXL (Sheldrick, 2015)'
_computing_structure_solution 'ShelXT (Sheldrick, 2015)'
_diffrn_ambient_temperature 173.15
_diffrn_measured_fraction_theta_full 0.997
_diffrn_measured_fraction_theta_max 0.995
_diffrn_measurement_device_type 'Saturn724+ CCD'
_diffrn_measurement_method '\w scans at fixed \c = 45\%'
_diffrn_radiation_monochromator graphite
_diffrn_radiation_type MoK\a
_diffrn_radiation_wavelength 0.71073
_diffrn_reflns_av_R_equivalents 0.0483
_diffrn_reflns_av_unetI/netI 0.0369
_diffrn_reflns_Laue_measured_fraction_full 0.997
_diffrn_reflns_Laue_measured_fraction_max 0.995
_diffrn_reflns_limit_h_max 16
_diffrn_reflns_limit_h_min -16
_diffrn_reflns_limit_k_max 8
_diffrn_reflns_limit_k_min -8
_diffrn_reflns_limit_l_max 21
_diffrn_reflns_limit_l_min -21
_diffrn_reflns_number 10181
_diffrn_reflns_point_group_measured_fraction_full 0.997
_diffrn_reflns_point_group_measured_fraction_max 0.995
_diffrn_reflns_theta_full 25.242
_diffrn_reflns_theta_max 27.491
_diffrn_reflns_theta_min 3.294
_diffrn_source 'Sealed Tube'
_exptl_absorpt_coefficient_mu 0.141
_exptl_absorpt_correction_T_max 1.00000
_exptl_absorpt_correction_T_min 0.74366
_exptl_absorpt_correction_type multi-scan
_exptl_absorpt_process_details 'CrystalClear (Rigaku Inc., 2007)'
_exptl_crystal_colour colorless
_exptl_crystal_density_diffrn 1.534
_exptl_crystal_description block
_exptl_crystal_F_000 624
_exptl_crystal_size_max 0.501
_exptl_crystal_size_mid 0.447
_exptl_crystal_size_min 0.323
_refine_diff_density_max 0.350
_refine_diff_density_min -0.187
_refine_diff_density_rms 0.048
_refine_ls_extinction_method none
_refine_ls_goodness_of_fit_ref 1.172
_refine_ls_hydrogen_treatment constr
_refine_ls_matrix_type full
_refine_ls_number_parameters 192
_refine_ls_number_reflns 3006
_refine_ls_number_restraints 0
_refine_ls_restrained_S_all 1.172
_refine_ls_R_factor_all 0.0562
_refine_ls_R_factor_gt 0.0516
_refine_ls_shift/su_max 0.001
_refine_ls_shift/su_mean 0.000
_refine_ls_structure_factor_coef Fsqd
_refine_ls_weighting_details 'w=1/[\s^2^(Fo^2^)+(0.0447P)^2^+0.4941P] where P=(Fo^2^+2Fc^2^)/3'
_refine_ls_weighting_scheme calc
_refine_ls_wR_factor_gt 0.1219
_refine_ls_wR_factor_ref 0.1251
_reflns_Friedel_coverage 0.000
_reflns_number_gt 2827
_reflns_number_total 3006
_reflns_threshold_expression 'I > 2\s(I)'
_cod_data_source_file ol7b02866_si_005.cif
_cod_data_source_block sa5200
_cod_depositor_comments 'Adding full bibliography for 1547602--1547605.cif.'
_cod_database_code 1547605
_shelx_shelxl_version_number 2016/6
_shelx_space_group_comment
;
The symmetry employed for this shelxl refinement is uniquely defined
by the following loop, which should always be used as a source of
symmetry information in preference to the above space-group names.
They are only intended as comments.
;
_shelx_estimated_absorpt_t_max 0.956
_shelx_estimated_absorpt_t_min 0.933
_olex2_refinement_description
;
1. Fixed Uiso
 At 1.2 times of:
  All C(H) groups, All C(H,H) groups
 At 1.5 times of:
  All C(H,H,H) groups
2.a Secondary CH2 refined with riding coordinates:
 C12(H12A,H12B)
2.b Aromatic/amide H refined with riding coordinates:
 C2(H2), C3(H3), C5(H5), C6(H6)
2.c Idealised Me refined as rotating group:
 C8(H8A,H8B,H8C), C11(H11A,H11B,H11C)
;
_olex2_submission_special_instructions 'No special instructions were received'

loop_
_space_group_symop_operation_xyz
'x, y, z'
'-x+1/2, y+1/2, -z+1/2'
'-x, -y, -z'
'x-1/2, -y-1/2, z-1/2'

loop_
_atom_site_label
_atom_site_type_symbol
_atom_site_fract_x
_atom_site_fract_y
_atom_site_fract_z
_atom_site_U_iso_or_equiv
_atom_site_adp_type
_atom_site_occupancy
_atom_site_site_symmetry_order
_atom_site_calc_flag
_atom_site_refinement_flags_posn
F1 F 0.42677(9) -0.1749(2) 0.53263(7) 0.0435(3) Uani 1 1 d .
F2 F 0.49340(10) -0.3864(2) 0.62616(8) 0.0533(3) Uani 1 1 d .
F3 F 0.53572(9) -0.0588(2) 0.63116(7) 0.0502(3) Uani 1 1 d .
O1 O 0.04291(11) 0.7687(2) 0.32345(9) 0.0444(4) Uani 1 1 d .
O2 O 0.21934(10) 0.84425(19) 0.34644(7) 0.0331(3) Uani 1 1 d .
O3 O 0.17010(10) -0.13391(19) 0.55865(8) 0.0349(3) Uani 1 1 d .
O4 O 0.24949(11) 0.36206(19) 0.67317(7) 0.0345(3) Uani 1 1 d .
N1 N 0.30547(11) 0.0417(2) 0.63568(8) 0.0261(3) Uani 1 1 d .
C1 C 0.15866(13) 0.5449(2) 0.40954(9) 0.0258(3) Uani 1 1 d .
C2 C 0.07405(13) 0.4221(3) 0.43066(10) 0.0272(3) Uani 1 1 d .
H2 H 0.001840 0.452636 0.408868 0.033 Uiso 1 1 calc R
C3 C 0.09494(13) 0.2553(3) 0.48339(10) 0.0273(3) Uani 1 1 d .
H3 H 0.037215 0.169883 0.496970 0.033 Uiso 1 1 calc R
C4 C 0.20021(12) 0.2128(2) 0.51646(9) 0.0252(3) Uani 1 1 d .
C5 C 0.28556(13) 0.3336(3) 0.49438(10) 0.0277(3) Uani 1 1 d .
H5 H 0.357740 0.302659 0.516160 0.033 Uiso 1 1 calc R
C6 C 0.26491(13) 0.4980(3) 0.44087(10) 0.0275(3) Uani 1 1 d .
H6 H 0.322979 0.579357 0.425334 0.033 Uiso 1 1 calc R
C7 C 0.13195(14) 0.7284(3) 0.35555(10) 0.0282(3) Uani 1 1 d .
C8 C 0.20084(16) 1.0264(3) 0.29539(12) 0.0377(4) Uani 1 1 d .
H8A H 0.169192 0.982890 0.241283 0.057 Uiso 1 1 calc GR
H8B H 0.269640 1.098105 0.291557 0.057 Uiso 1 1 calc GR
H8C H 0.151092 1.121928 0.318626 0.057 Uiso 1 1 calc GR
C9 C 0.21963(13) 0.0280(3) 0.57102(10) 0.0261(3) Uani 1 1 d .
C10 C 0.31555(14) 0.2221(3) 0.68414(10) 0.0280(3) Uani 1 1 d .
C11 C 0.40814(16) 0.2322(3) 0.75001(11) 0.0386(4) Uani 1 1 d .
H11A H 0.418892 0.377595 0.768260 0.058 Uiso 1 1 calc GR
H11B H 0.473911 0.181106 0.729380 0.058 Uiso 1 1 calc GR
H11C H 0.392233 0.144423 0.795497 0.058 Uiso 1 1 calc GR
C12 C 0.35980(13) -0.1552(3) 0.65991(10) 0.0282(3) Uani 1 1 d .
H12A H 0.307841 -0.272645 0.650550 0.034 Uiso 1 1 calc R
H12B H 0.385755 -0.150566 0.718411 0.034 Uiso 1 1 calc R
C13 C 0.45385(14) -0.1925(3) 0.61273(11) 0.0346(4) Uani 1 1 d .

loop_
_atom_site_aniso_label
_atom_site_aniso_U_11
_atom_site_aniso_U_22
_atom_site_aniso_U_33
_atom_site_aniso_U_23
_atom_site_aniso_U_13
_atom_site_aniso_U_12
F1 0.0422(6) 0.0556(7) 0.0338(6) -0.0021(5) 0.0094(5) -0.0012(5)
F2 0.0497(7) 0.0469(7) 0.0651(8) 0.0047(6) 0.0147(6) 0.0220(6)
F3 0.0284(6) 0.0662(8) 0.0570(7) -0.0102(6) 0.0089(5) -0.0115(5)
O1 0.0349(7) 0.0437(8) 0.0518(8) 0.0156(7) -0.0070(6) 0.0013(6)
O2 0.0330(6) 0.0294(6) 0.0370(7) 0.0064(5) 0.0043(5) 0.0001(5)
O3 0.0330(6) 0.0276(6) 0.0427(7) 0.0007(5) -0.0013(5) -0.0054(5)
O4 0.0408(7) 0.0286(6) 0.0345(6) -0.0027(5) 0.0052(5) 0.0036(5)
N1 0.0263(7) 0.0228(7) 0.0288(7) 0.0009(5) 0.0020(5) 0.0002(5)
C1 0.0295(8) 0.0248(8) 0.0234(7) -0.0039(6) 0.0035(6) 0.0016(6)
C2 0.0240(7) 0.0297(8) 0.0274(8) -0.0042(7) 0.0012(6) 0.0017(6)
C3 0.0252(8) 0.0277(8) 0.0291(8) -0.0020(7) 0.0034(6) -0.0020(6)
C4 0.0261(8) 0.0247(8) 0.0251(7) -0.0014(6) 0.0037(6) 0.0010(6)
C5 0.0234(7) 0.0306(8) 0.0289(8) -0.0007(7) 0.0028(6) 0.0006(6)
C6 0.0263(8) 0.0287(8) 0.0278(8) -0.0003(6) 0.0052(6) -0.0006(6)
C7 0.0344(9) 0.0264(8) 0.0240(7) -0.0014(6) 0.0039(6) 0.0006(7)
C8 0.0434(10) 0.0309(9) 0.0386(9) 0.0086(8) 0.0037(8) -0.0002(8)
C9 0.0237(7) 0.0255(8) 0.0295(8) -0.0022(6) 0.0050(6) 0.0006(6)
C10 0.0322(8) 0.0250(8) 0.0274(8) 0.0015(6) 0.0061(6) -0.0042(7)
C11 0.0422(10) 0.0372(10) 0.0344(9) -0.0020(8) -0.0043(8) -0.0065(8)
C12 0.0269(8) 0.0243(8) 0.0330(8) 0.0031(7) 0.0020(6) 0.0011(6)
C13 0.0297(9) 0.0371(9) 0.0369(9) 0.0006(8) 0.0035(7) 0.0025(7)

loop_
_atom_type_symbol
_atom_type_description
_atom_type_scat_dispersion_real
_atom_type_scat_dispersion_imag
_atom_type_scat_source
C C 0.0033 0.0016 'International Tables Vol C Tables 4.2.6.8 and 6.1.1.4'
H H 0.0000 0.0000 'International Tables Vol C Tables 4.2.6.8 and 6.1.1.4'
F F 0.0171 0.0103 'International Tables Vol C Tables 4.2.6.8 and 6.1.1.4'
N N 0.0061 0.0033 'International Tables Vol C Tables 4.2.6.8 and 6.1.1.4'
O O 0.0106 0.0060 'International Tables Vol C Tables 4.2.6.8 and 6.1.1.4'

loop_
_geom_angle_atom_site_label_1
_geom_angle_atom_site_label_2
_geom_angle_atom_site_label_3
_geom_angle
C7 O2 C8 115.78(14)
C9 N1 C12 115.92(13)
C10 N1 C9 119.52(13)
C10 N1 C12 122.61(14)
C2 C1 C6 119.85(15)
C2 C1 C7 118.20(15)
C6 C1 C7 121.93(15)
C1 C2 H2 120.0
C3 C2 C1 120.07(15)
C3 C2 H2 120.0
C2 C3 H3 120.0
C2 C3 C4 120.03(15)
C4 C3 H3 120.0
C3 C4 C5 120.06(15)
C3 C4 C9 118.34(14)
C5 C4 C9 121.47(14)
C4 C5 H5 120.1
C6 C5 C4 119.89(15)
C6 C5 H5 120.1
C1 C6 H6 120.0
C5 C6 C1 120.05(15)
C5 C6 H6 120.0
O1 C7 O2 123.52(16)
O1 C7 C1 124.49(16)
O2 C7 C1 111.99(14)
O2 C8 H8A 109.5
O2 C8 H8B 109.5
O2 C8 H8C 109.5
H8A C8 H8B 109.5
H8A C8 H8C 109.5
H8B C8 H8C 109.5
O3 C9 N1 120.23(15)
O3 C9 C4 121.91(15)
N1 C9 C4 117.68(13)
O4 C10 N1 120.21(15)
O4 C10 C11 122.00(16)
N1 C10 C11 117.78(15)
C10 C11 H11A 109.5
C10 C11 H11B 109.5
C10 C11 H11C 109.5
H11A C11 H11B 109.5
H11A C11 H11C 109.5
H11B C11 H11C 109.5
N1 C12 H12A 109.5
N1 C12 H12B 109.5
N1 C12 C13 110.84(14)
H12A C12 H12B 108.1
C13 C12 H12A 109.5
C13 C12 H12B 109.5
F1 C13 C12 112.64(14)
F2 C13 F1 106.71(15)
F2 C13 C12 110.63(15)
F3 C13 F1 105.77(15)
F3 C13 F2 107.11(15)
F3 C13 C12 113.55(15)

loop_
_geom_bond_atom_site_label_1
_geom_bond_atom_site_label_2
_geom_bond_distance
F1 C13 1.341(2)
F2 C13 1.340(2)
F3 C13 1.337(2)
O1 C7 1.201(2)
O2 C7 1.339(2)
O2 C8 1.441(2)
O3 C9 1.208(2)
O4 C10 1.213(2)
N1 C9 1.429(2)
N1 C10 1.402(2)
N1 C12 1.461(2)
C1 C2 1.391(2)
C1 C6 1.397(2)
C1 C7 1.489(2)
C2 H2 0.9500
C2 C3 1.384(2)
C3 H3 0.9500
C3 C4 1.388(2)
C4 C5 1.396(2)
C4 C9 1.490(2)
C5 H5 0.9500
C5 C6 1.380(2)
C6 H6 0.9500
C8 H8A 0.9800
C8 H8B 0.9800
C8 H8C 0.9800
C10 C11 1.497(2)
C11 H11A 0.9800
C11 H11B 0.9800
C11 H11C 0.9800
C12 H12A 0.9900
C12 H12B 0.9900
C12 C13 1.503(2)
